data_1528305
loop_
_publ_author_name
'Amaro, A.A.'
'Seff, K.'

_publ_section_title
;
 Crystal structure of an acetylene sorption complex of zeolite 4A
;
_journal_name_full 'Journal of Physical Chemistry'
_journal_page_first 906
_journal_page_last 910
_journal_volume 77
_journal_year 1973
_chemical_formula_sum 'C12 H12 Al12 Na12 O48 Si12'
_chemical_name_systematic '(Na12 (Al12 Si12 O48)) (C2 H2)6'
_space_group_IT_number 221
_symmetry_space_group_name_Hall '-P 4 2 3'
_symmetry_space_group_name_H-M 'P m -3 m'
_cell_angle_alpha 90
_cell_angle_beta 90
_cell_angle_gamma 90
_cell_formula_units_Z 1
_cell_length_a 12.26
_cell_length_b 12.26
_cell_length_c 12.26
_cell_volume 1842.771
_citation_journal_id_ASTM JPCHAX
_cod_data_source_file Amaro_JPCHAX_1973_105.cif
_cod_data_source_block C12H12Al12Na12O48Si12
_cod_database_code 1528305

loop_
_symmetry_equiv_pos_as_xyz
x,y,z
-y,x,z
-x,-y,z
y,-x,z
x,-y,-z
y,x,-z
-x,y,-z
-y,-x,-z
z,x,y
-x,z,y
-z,-x,y
x,-z,y
z,-x,-y
x,z,-y
-z,x,-y
-x,-z,-y
y,z,x
y,-z,-x
z,y,-x
-y,z,-x
-z,-y,-x
-y,-z,x
z,-y,x
-z,y,x
-x,-y,-z
y,-x,-z
x,y,-z
-y,x,-z
-x,y,z
-y,-x,z
x,-y,z
y,x,z
-z,-x,-y
x,-z,-y
z,x,-y
-x,z,-y
-z,x,y
-x,-z,y
z,-x,y
x,z,y
-y,-z,-x
-y,z,x
-z,-y,x
y,-z,x
z,y,x
y,z,-x
-z,y,-x
z,-y,-x

loop_
_atom_site_label
_atom_site_type_symbol
_atom_site_fract_x
_atom_site_fract_y
_atom_site_fract_z
_atom_site_occupancy
_atom_site_U_iso_or_equiv
H3 H-1 0.0749 0.4113 0.4686 0.063 0.0
H2 H-1 0.3098 0.4449 0.487 0.063 0.0
O1 O-2 0 0.222 0.5 1 0.0
O2 O-2 0 0.291 0.291 1 0.0
O3 O-2 0.1129 0.1129 0.339 1 0.0
Na1 Na+1 0.2037 0.2037 0.2037 1 0.0
C2 C+1 0.225 0.476 0.476 0.125 0.0
H1 H-1 0.2455 0.3119 0.4375 0.125 0.0
Na3 Na+1 0.27 0.27 0.5 0.0867 0.0
C1 C+1 0.312 0.312 0.371 0.25 0.0
Al1 Al+3 0 0.1829 0.3704 0.5 0.0
Na2 Na+1 0 0.43 0.43 0.25 0.0
C3 C+1 0.16 0.448 0.5 0.125 0.0
Si1 Si+4 0 0.1829 0.3704 0.5 0.0
